data_7119479
loop_
_publ_author_name
'Hu, Fei-Long'
'Wang, Hui-Fang'
'Guo, Dong'
'Zhang, Hui'
'Lang, Jian-Ping'
'Beves, Jonathon E.'

_publ_section_title
;
 Controlled formation of chiral networks and their reversible chiroptical
 switching behaviour by UV/microwave irradiation
;
_journal_issue 51
_journal_name_full 'Chemical Communications'
_journal_page_first 7990
_journal_page_last 7993
_journal_paper_doi 10.1039/c6cc03256g
_journal_volume 52
_journal_year 2016
_chemical_formula_sum 'C36 H26 Cd N2 O4'
_chemical_formula_weight 662.99
_space_group_IT_number 92
_symmetry_cell_setting tetragonal
_symmetry_space_group_name_Hall 'P 4abw 2nw'
_symmetry_space_group_name_H-M 'P 41 21 2'
_atom_sites_solution_hydrogens geom
_atom_sites_solution_primary direct
_atom_sites_solution_secondary difmap
_audit_creation_method SHELXL-97
_audit_update_record
;
2015-10-05 deposited with the CCDC.
2016-05-27 downloaded from the CCDC.
;
_cell_angle_alpha 90.00
_cell_angle_beta 90.00
_cell_angle_gamma 90.00
_cell_formula_units_Z 8
_cell_length_a 14.5474(2)
_cell_length_b 14.5474(2)
_cell_length_c 29.2215(9)
_cell_measurement_reflns_used 6193
_cell_measurement_temperature 293(2)
_cell_measurement_theta_max 26.5600
_cell_measurement_theta_min 3.3900
_cell_volume 6184.1(2)
_computing_cell_refinement 'Bruker SMART'
_computing_data_collection 'Bruker SMART'
_computing_data_reduction 'Bruker SHELXTL'
_computing_molecular_graphics 'Bruker SHELXTL'
_computing_publication_material 'Bruker SHELXTL'
_computing_structure_refinement 'SHELXL-97 (Sheldrick, 1997)'
_computing_structure_solution 'SHELXS-97 (Sheldrick, 1990)'
_diffrn_ambient_temperature 293(2)
_diffrn_measured_fraction_theta_full 0.997
_diffrn_measured_fraction_theta_max 0.997
_diffrn_measurement_device_type 'CCD area detector'
_diffrn_measurement_method 'phi and omega scans'
_diffrn_radiation_monochromator graphite
_diffrn_radiation_source 'fine-focus sealed tube'
_diffrn_radiation_type MoK\a
_diffrn_radiation_wavelength 0.71073
_diffrn_reflns_av_R_equivalents 0.0394
_diffrn_reflns_av_sigmaI/netI 0.0359
_diffrn_reflns_limit_h_max 17
_diffrn_reflns_limit_h_min -13
_diffrn_reflns_limit_k_max 17
_diffrn_reflns_limit_k_min -9
_diffrn_reflns_limit_l_max 34
_diffrn_reflns_limit_l_min -34
_diffrn_reflns_number 20134
_diffrn_reflns_theta_full 25.00
_diffrn_reflns_theta_max 25.00
_diffrn_reflns_theta_min 2.88
_exptl_absorpt_coefficient_mu 0.748
_exptl_absorpt_correction_T_max 0.8649
_exptl_absorpt_correction_T_min 0.8528
_exptl_absorpt_correction_type multi-scan
_exptl_absorpt_process_details sadabs
_exptl_crystal_colour yellow
_exptl_crystal_density_diffrn 1.424
_exptl_crystal_density_method 'not measured'
_exptl_crystal_description block
_exptl_crystal_F_000 2688
_exptl_crystal_size_max 0.22
_exptl_crystal_size_mid 0.21
_exptl_crystal_size_min 0.20
_refine_diff_density_max 0.523
_refine_diff_density_min -0.290
_refine_diff_density_rms 0.060
_refine_ls_abs_structure_details 'Flack H D (1983), Acta Cryst. A39, 876-881'
_refine_ls_abs_structure_Flack 0.02(5)
_refine_ls_extinction_method none
_refine_ls_goodness_of_fit_ref 1.097
_refine_ls_hydrogen_treatment constr
_refine_ls_matrix_type full
_refine_ls_number_parameters 406
_refine_ls_number_reflns 5454
_refine_ls_number_restraints 831
_refine_ls_restrained_S_all 1.080
_refine_ls_R_factor_all 0.0594
_refine_ls_R_factor_gt 0.0500
_refine_ls_shift/su_max 0.100
_refine_ls_shift/su_mean 0.016
_refine_ls_structure_factor_coef Fsqd
_refine_ls_weighting_details 'calc w=1/[\s^2^(Fo^2^)+(0.0403P)^2^+8.1072P] where P=(Fo^2^+2Fc^2^)/3'
_refine_ls_weighting_scheme calc
_refine_ls_wR_factor_gt 0.1100
_refine_ls_wR_factor_ref 0.1156
_reflns_number_gt 4798
_reflns_number_total 5454
_reflns_threshold_expression >2sigma(I)
_cod_data_source_file c6cc03256g2.cif
_cod_data_source_block 1424584
_cod_original_sg_symbol_H-M P4(1)2(1)2
_cod_database_code 7119479

loop_
_symmetry_equiv_pos_as_xyz
'x, y, z'
'-x, -y, z+1/2'
'-y+1/2, x+1/2, z+1/4'
'y+1/2, -x+1/2, z+3/4'
'-x+1/2, y+1/2, -z+1/4'
'x+1/2, -y+1/2, -z+3/4'
'y, x, -z'
'-y, -x, -z+1/2'

loop_
_atom_site_label
_atom_site_type_symbol
_atom_site_fract_x
_atom_site_fract_y
_atom_site_fract_z
_atom_site_U_iso_or_equiv
_atom_site_adp_type
_atom_site_occupancy
_atom_site_symmetry_multiplicity
_atom_site_calc_flag
_atom_site_refinement_flags
_atom_site_disorder_assembly
_atom_site_disorder_group
Cd1 Cd 0.67499(3) 0.57767(3) 0.055544(14) 0.05805(15) Uani 1 1 d . . .
N1 N 0.7832(3) 0.6955(3) 0.05371(18) 0.0615(12) Uani 1 1 d U A .
N2 N 0.5571(4) 0.4746(4) 0.06051(18) 0.0692(14) Uani 1 1 d U . .
O1 O 0.6674(4) 0.6334(5) 0.1417(2) 0.116(2) Uani 1 1 d . . .
O2 O 0.7578(5) 0.5269(4) 0.1159(2) 0.113(2) Uani 1 1 d . . .
O3 O 0.7692(4) 0.4697(4) 0.01221(18) 0.0926(16) Uani 1 1 d . . .
O4 O 0.5656(3) 0.6855(3) 0.02791(14) 0.0719(11) Uani 1 1 d . . .
C1 C 0.7607(6) 0.7831(5) 0.0609(3) 0.086(2) Uani 1 1 d U . .
H1 H 0.6994 0.8001 0.0641 0.103 Uiso 1 1 calc R . .
C2 C 0.8311(7) 0.8500(5) 0.0637(3) 0.099(2) Uani 1 1 d U A .
H2 H 0.8138 0.9103 0.0699 0.119 Uiso 1 1 calc R . .
C3 C 0.9172(6) 0.8333(6) 0.0584(3) 0.096(2) Uani 1 1 d U . .
C4 C 0.9382(6) 0.7430(7) 0.0519(3) 0.109(2) Uani 1 1 d U A .
H4 H 0.9993 0.7251 0.0492 0.130 Uiso 1 1 calc R . .
C5 C 0.8696(5) 0.6779(6) 0.0493(3) 0.089(2) Uani 1 1 d U . .
H5 H 0.8868 0.6172 0.0440 0.107 Uiso 1 1 calc R A .
C6 C 0.9696(11) 0.9230(14) 0.0629(6) 0.089(3) Uani 0.50 1 d PDU A -1
H6 H 0.9431 0.9746 0.0762 0.107 Uiso 0.50 1 calc PR A -1
C7 C 1.0509(11) 0.9244(14) 0.0476(7) 0.097(3) Uani 0.50 1 d PDU A -1
H7 H 1.0766 0.8747 0.0322 0.116 Uiso 0.50 1 calc PR A -1
C7' C 1.0125(15) 0.9606(11) 0.0636(7) 0.098(3) Uani 0.50 1 d PDU A 2
H7' H 0.9595 0.9911 0.0730 0.118 Uiso 0.50 1 calc PR A 2
C6' C 1.0123(13) 0.8760(11) 0.0568(7) 0.096(3) Uani 0.50 1 d PDU A 2
H6' H 1.0654 0.8422 0.0513 0.115 Uiso 0.50 1 calc PR A 2
C8 C 1.1044(6) 1.0136(7) 0.0561(3) 0.108(2) Uani 1 1 d U . .
C9 C 1.0934(6) 1.0937(7) 0.0793(4) 0.115(2) Uani 1 1 d U A .
H9 H 1.0384 1.1053 0.0945 0.138 Uiso 1 1 calc R . .
C10 C 1.1648(7) 1.1594(7) 0.0805(4) 0.122(3) Uani 1 1 d U . .
H10 H 1.1566 1.2129 0.0975 0.146 Uiso 1 1 calc R A .
C11 C 1.2434(6) 1.1472(6) 0.0582(3) 0.104(2) Uani 1 1 d U . .
C12 C 1.2551(7) 1.0680(7) 0.0337(4) 0.128(3) Uani 1 1 d U . .
H12 H 1.3091 1.0586 0.0172 0.153 Uiso 1 1 calc R A .
C13 C 1.1856(7) 1.0007(7) 0.0332(4) 0.120(3) Uani 1 1 d U A .
H13 H 1.1950 0.9465 0.0170 0.144 Uiso 1 1 calc R . .
C14 C 0.3241(8) 0.2075(7) 0.0578(4) 0.132(3) Uani 1 1 d DU . .
H14 H 0.3779 0.1809 0.0468 0.158 Uiso 1 1 calc R . .
C15 C 0.3304(8) 0.2844(7) 0.0692(3) 0.126(3) Uani 1 1 d DU . .
H15 H 0.2787 0.3110 0.0824 0.152 Uiso 1 1 calc R . .
C16 C 0.4172(7) 0.3464(7) 0.0643(3) 0.106(2) Uani 1 1 d U . .
C17 C 0.3981(6) 0.4366(6) 0.0644(3) 0.104(2) Uani 1 1 d U . .
H17 H 0.3379 0.4578 0.0665 0.125 Uiso 1 1 calc R . .
C18 C 0.4707(6) 0.4965(6) 0.0611(3) 0.092(2) Uani 1 1 d U . .
H18 H 0.4566 0.5587 0.0591 0.110 Uiso 1 1 calc R . .
C19 C 0.5762(6) 0.3846(5) 0.0626(3) 0.088(2) Uani 1 1 d U . .
H19 H 0.6373 0.3661 0.0633 0.105 Uiso 1 1 calc R . .
C20 C 0.5065(7) 0.3169(6) 0.0636(3) 0.099(2) Uani 1 1 d U . .
H20 H 0.5208 0.2546 0.0638 0.118 Uiso 1 1 calc R . .
C21 C 0.7471(5) 0.5040(5) -0.0245(2) 0.0691(16) Uani 1 1 d U . .
C22 C 0.7962(5) 0.4775(5) -0.0674(3) 0.0789(19) Uani 1 1 d U . .
C23 C 0.8612(5) 0.4079(6) -0.0682(3) 0.091(2) Uani 1 1 d U . .
H23 H 0.8701 0.3717 -0.0423 0.110 Uiso 1 1 calc R . .
C24 C 0.9148(6) 0.3913(6) -0.1083(3) 0.100(2) Uani 1 1 d U . .
H24 H 0.9567 0.3430 -0.1085 0.120 Uiso 1 1 calc R . .
C25 C 0.9059(6) 0.4454(7) -0.1470(3) 0.102(2) Uani 1 1 d U . .
C26 C 0.8423(6) 0.5136(7) -0.1457(3) 0.111(3) Uani 1 1 d U . .
H26 H 0.8352 0.5514 -0.1711 0.133 Uiso 1 1 calc R . .
C27 C 0.7873(6) 0.5286(7) -0.1074(3) 0.102(2) Uani 1 1 d U . .
H27 H 0.7430 0.5746 -0.1085 0.123 Uiso 1 1 calc R . .
C28 C 0.9636(6) 0.4361(8) -0.1878(3) 0.117(3) Uani 1 1 d U . .
H28 H 0.9494 0.4762 -0.2115 0.141 Uiso 1 1 calc R . .
C29 C 0.7327(6) 0.5863(7) 0.1456(3) 0.087(2) Uani 1 1 d U . .
C30 C 0.7968(6) 0.5963(6) 0.1859(3) 0.083(2) Uani 1 1 d U . .
C31 C 0.8749(6) 0.5423(6) 0.1893(3) 0.092(2) Uani 1 1 d U . .
H31 H 0.8885 0.5004 0.1662 0.110 Uiso 1 1 calc R . .
C32 C 0.9317(6) 0.5496(6) 0.2259(3) 0.096(2) Uani 1 1 d U . .
H32 H 0.9828 0.5113 0.2273 0.115 Uiso 1 1 calc R . .
C33 C 0.9171(7) 0.6120(6) 0.2616(3) 0.090(2) Uani 1 1 d U . .
C34 C 0.8400(6) 0.6678(6) 0.2570(3) 0.093(2) Uani 1 1 d U . .
H34 H 0.8283 0.7113 0.2796 0.112 Uiso 1 1 calc R . .
C35 C 0.7797(6) 0.6616(6) 0.2202(3) 0.091(2) Uani 1 1 d U . .
H35 H 0.7289 0.7002 0.2184 0.109 Uiso 1 1 calc R . .
C36 C 0.9724(7) 0.6161(6) 0.3045(3) 0.100(2) Uani 1 1 d U . .
H36 H 0.9577 0.6603 0.3263 0.120 Uiso 1 1 calc R . .

loop_
_atom_site_aniso_label
_atom_site_aniso_U_11
_atom_site_aniso_U_22
_atom_site_aniso_U_33
_atom_site_aniso_U_23
_atom_site_aniso_U_13
_atom_site_aniso_U_12
Cd1 0.0575(3) 0.0549(3) 0.0618(2) -0.0105(2) 0.0106(2) -0.0245(2)
N1 0.054(3) 0.055(3) 0.075(3) -0.013(3) 0.012(3) -0.026(2)
N2 0.073(4) 0.064(3) 0.071(3) -0.003(3) 0.015(3) -0.037(3)
O1 0.075(4) 0.144(6) 0.129(5) 0.035(4) -0.010(4) -0.011(4)
O2 0.143(6) 0.097(4) 0.100(4) 0.021(4) -0.034(4) -0.038(4)
O3 0.111(4) 0.087(4) 0.080(3) -0.005(3) 0.025(3) 0.009(3)
O4 0.069(3) 0.056(3) 0.090(3) -0.015(2) 0.021(2) -0.002(2)
C1 0.080(4) 0.064(4) 0.113(5) -0.025(4) 0.005(4) -0.019(3)
C2 0.109(5) 0.069(4) 0.120(5) -0.012(4) -0.002(5) -0.044(4)
C3 0.092(4) 0.093(4) 0.102(4) 0.002(4) -0.006(4) -0.059(4)
C4 0.070(4) 0.118(5) 0.139(5) -0.016(5) 0.011(4) -0.042(4)
C5 0.065(4) 0.081(4) 0.123(5) -0.016(4) 0.018(4) -0.024(4)
C6 0.082(6) 0.073(6) 0.112(6) -0.003(6) 0.000(6) -0.049(5)
C7 0.085(6) 0.078(6) 0.127(6) 0.005(6) 0.001(6) -0.049(5)
C7' 0.081(6) 0.089(6) 0.123(6) 0.006(6) -0.009(6) -0.054(5)
C6' 0.075(6) 0.091(6) 0.123(6) 0.000(6) 0.002(6) -0.056(5)
C8 0.093(5) 0.099(5) 0.133(5) 0.028(4) -0.019(4) -0.055(4)
C9 0.081(4) 0.115(5) 0.149(5) 0.014(5) 0.000(4) -0.053(4)
C10 0.102(5) 0.107(6) 0.157(6) 0.009(5) -0.001(5) -0.050(5)
C11 0.084(5) 0.089(5) 0.140(6) 0.025(5) -0.019(5) -0.061(4)
C12 0.098(5) 0.110(6) 0.174(7) 0.005(5) -0.002(5) -0.049(5)
C13 0.111(5) 0.092(5) 0.157(6) 0.000(4) -0.008(5) -0.051(4)
C14 0.149(7) 0.097(6) 0.150(7) 0.003(6) -0.018(7) -0.067(5)
C15 0.145(6) 0.101(6) 0.133(6) 0.010(5) -0.006(6) -0.057(5)
C16 0.106(5) 0.105(5) 0.108(5) 0.005(4) -0.002(5) -0.068(4)
C17 0.080(4) 0.102(5) 0.130(5) 0.019(5) 0.001(4) -0.045(4)
C18 0.084(5) 0.084(4) 0.106(5) 0.003(4) 0.012(4) -0.052(4)
C19 0.092(5) 0.071(4) 0.099(5) -0.008(4) 0.010(4) -0.034(4)
C20 0.128(5) 0.063(4) 0.105(5) -0.001(4) 0.007(5) -0.040(4)
C21 0.062(4) 0.065(4) 0.081(4) -0.027(3) 0.019(3) -0.014(3)
C22 0.068(4) 0.082(4) 0.086(4) -0.035(4) -0.006(3) 0.005(3)
C23 0.085(5) 0.102(5) 0.088(4) -0.026(4) 0.013(4) 0.012(4)
C24 0.082(4) 0.116(5) 0.102(5) -0.032(4) 0.009(4) 0.029(4)
C25 0.085(5) 0.133(6) 0.088(4) -0.033(5) 0.007(4) 0.020(5)
C26 0.098(5) 0.147(6) 0.089(5) -0.022(5) 0.011(4) 0.026(5)
C27 0.079(5) 0.133(6) 0.094(4) -0.035(5) 0.007(4) 0.023(4)
C28 0.100(5) 0.160(7) 0.092(5) -0.036(6) 0.014(5) 0.030(6)
C29 0.083(5) 0.088(5) 0.089(5) 0.029(4) 0.001(4) -0.020(4)
C30 0.091(5) 0.082(4) 0.075(4) 0.015(4) -0.004(4) -0.003(4)
C31 0.095(5) 0.098(5) 0.083(4) 0.009(4) -0.008(4) 0.010(4)
C32 0.093(5) 0.104(5) 0.091(4) 0.010(4) -0.014(4) 0.014(4)
C33 0.099(5) 0.099(5) 0.074(4) 0.013(4) -0.023(4) -0.007(4)
C34 0.107(5) 0.093(5) 0.079(4) 0.000(4) -0.014(4) 0.006(5)
C35 0.089(5) 0.096(5) 0.086(4) 0.018(4) -0.002(4) 0.011(4)
C36 0.106(5) 0.095(5) 0.100(5) 0.019(5) -0.021(5) 0.009(5)

loop_
_atom_type_symbol
_atom_type_description
_atom_type_scat_dispersion_real
_atom_type_scat_dispersion_imag
_atom_type_scat_source
C C 0.0033 0.0016 'International Tables Vol C Tables 4.2.6.8 and 6.1.1.4'
H H 0.0000 0.0000 'International Tables Vol C Tables 4.2.6.8 and 6.1.1.4'
N N 0.0061 0.0033 'International Tables Vol C Tables 4.2.6.8 and 6.1.1.4'
O O 0.0106 0.0060 'International Tables Vol C Tables 4.2.6.8 and 6.1.1.4'
Cd Cd -0.8075 1.2024 'International Tables Vol C Tables 4.2.6.8 and 6.1.1.4'

loop_
_geom_angle_atom_site_label_1
_geom_angle_atom_site_label_2
_geom_angle_atom_site_label_3
_geom_angle
_geom_angle_site_symmetry_1
_geom_angle_site_symmetry_3
O2 Cd1 N2 97.8(2) . .
O2 Cd1 N1 84.1(2) . .
N2 Cd1 N1 173.3(2) . .
O2 Cd1 O4 147.0(2) . .
N2 Cd1 O4 87.2(2) . .
N1 Cd1 O4 87.67(18) . .
O2 Cd1 O3 84.0(2) . .
N2 Cd1 O3 91.9(2) . .
N1 Cd1 O3 94.7(2) . .
O4 Cd1 O3 128.68(17) . .
O2 Cd1 O4 136.1(2) . 7
N2 Cd1 O4 93.60(17) . 7
N1 Cd1 O4 89.31(17) . 7
O4 Cd1 O4 75.56(15) . 7
O3 Cd1 O4 53.27(16) . 7
O2 Cd1 O1 51.7(2) . .
N2 Cd1 O1 96.27(19) . .
N1 Cd1 O1 79.90(18) . .
O4 Cd1 O1 95.35(18) . .
O3 Cd1 O1 135.6(2) . .
O4 Cd1 O1 166.25(18) 7 .
C5 N1 C1 116.5(6) . .
C5 N1 Cd1 121.0(5) . .
C1 N1 Cd1 122.3(5) . .
C18 N2 C19 116.1(6) . .
C18 N2 Cd1 124.6(5) . .
C19 N2 Cd1 119.3(5) . .
C29 O1 Cd1 83.2(6) . .
C29 O2 Cd1 99.1(6) . .
C21 O3 Cd1 92.5(4) . .
C21 O4 Cd1 164.7(4) 7 .
C21 O4 Cd1 90.9(4) 7 7
Cd1 O4 Cd1 104.43(15) . 7
N1 C1 C2 119.2(8) . .
N1 C1 H1 120.4 . .
C2 C1 H1 120.4 . .
C3 C2 C1 124.7(8) . .
C3 C2 H2 117.7 . .
C1 C2 H2 117.7 . .
C2 C3 C4 114.6(7) . .
C2 C3 C6 108.5(10) . .
C4 C3 C6 136.8(10) . .
C2 C3 C6' 144.6(11) . .
C4 C3 C6' 100.7(10) . .
C6 C3 C6' 36.1(8) . .
C3 C4 C5 120.6(8) . .
C3 C4 H4 119.7 . .
C5 C4 H4 119.7 . .
N1 C5 C4 124.3(8) . .
N1 C5 H5 117.9 . .
C4 C5 H5 117.9 . .
C7 C6 C3 117.0(19) . .
C7 C6 H6 121.5 . .
C3 C6 H6 121.5 . .
C6 C7 C8 116(2) . .
C6 C7 H7 122.2 . .
C8 C7 H7 122.2 . .
C6' C7' C8 118(2) . .
C6' C7' H7' 121.1 . .
C8 C7' H7' 121.1 . .
C7' C6' C3 114(2) . .
C7' C6' H6' 123.2 . .
C3 C6' H6' 123.2 . .
C9 C8 C13 117.6(7) . .
C9 C8 C7 138.4(11) . .
C13 C8 C7 104.1(11) . .
C9 C8 C7' 104.6(11) . .
C13 C8 C7' 137.8(12) . .
C7 C8 C7' 33.8(9) . .
C8 C9 C10 120.4(10) . .
C8 C9 H9 119.8 . .
C10 C9 H9 119.8 . .
C11 C10 C9 122.0(11) . .
C11 C10 H10 119.0 . .
C9 C10 H10 119.0 . .
C10 C11 C12 118.5(7) . .
C10 C11 C14 127.9(10) . 1_665
C12 C11 C14 113.6(10) . 1_665
C11 C12 C13 120.1(10) . .
C11 C12 H12 119.9 . .
C13 C12 H12 119.9 . .
C8 C13 C12 121.3(10) . .
C8 C13 H13 119.4 . .
C12 C13 H13 119.4 . .
C15 C14 C11 129.2(13) . 1_445
C15 C14 H14 115.4 . .
C11 C14 H14 115.4 1_445 .
C14 C15 C16 126.2(12) . .
C14 C15 H15 116.9 . .
C16 C15 H15 116.9 . .
C17 C16 C20 120.2(7) . .
C17 C16 C15 113.5(9) . .
C20 C16 C15 126.1(9) . .
C16 C17 C18 117.5(9) . .
C16 C17 H17 121.3 . .
C18 C17 H17 121.2 . .
N2 C18 C17 126.3(9) . .
N2 C18 H18 116.9 . .
C17 C18 H18 116.9 . .
N2 C19 C20 122.2(9) . .
N2 C19 H19 118.9 . .
C20 C19 H19 118.9 . .
C16 C20 C19 117.6(8) . .
C16 C20 H20 121.2 . .
C19 C20 H20 121.2 . .
O3 C21 O4 122.8(6) . 7
O3 C21 C22 120.3(7) . .
O4 C21 C22 116.9(7) 7 .
C23 C22 C27 116.2(7) . .
C23 C22 C21 121.9(8) . .
C27 C22 C21 121.5(7) . .
C22 C23 C24 120.6(8) . .
C22 C23 H23 119.7 . .
C24 C23 H23 119.7 . .
C25 C24 C23 121.6(8) . .
C25 C24 H24 119.2 . .
C23 C24 H24 119.2 . .
C26 C25 C24 117.2(8) . .
C26 C25 C28 118.8(10) . .
C24 C25 C28 123.9(9) . .
C25 C26 C27 121.9(10) . .
C25 C26 H26 119.1 . .
C27 C26 H26 119.0 . .
C22 C27 C26 122.5(9) . .
C22 C27 H27 118.7 . .
C26 C27 H27 118.7 . .
C36 C28 C25 130.2(11) 2_764 .
C36 C28 H28 114.9 2_764 .
C25 C28 H28 114.9 . .
O1 C29 O2 123.8(9) . .
O1 C29 C30 121.3(10) . .
O2 C29 C30 114.8(8) . .
C31 C30 C35 118.6(8) . .
C31 C30 C29 120.6(8) . .
C35 C30 C29 120.8(8) . .
C32 C31 C30 120.8(9) . .
C32 C31 H31 119.6 . .
C30 C31 H31 119.6 . .
C31 C32 C33 123.1(9) . .
C31 C32 H32 118.5 . .
C33 C32 H32 118.4 . .
C34 C33 C32 115.5(8) . .
C34 C33 C36 119.5(8) . .
C32 C33 C36 124.8(9) . .
C33 C34 C35 123.0(9) . .
C33 C34 H34 118.5 . .
C35 C34 H34 118.5 . .
C34 C35 C30 118.9(8) . .
C34 C35 H35 120.5 . .
C30 C35 H35 120.5 . .
C28 C36 C33 122.9(10) 2_765 .
C28 C36 H36 118.6 2_765 .
C33 C36 H36 118.6 . .

loop_
_geom_bond_atom_site_label_1
_geom_bond_atom_site_label_2
_geom_bond_distance
_geom_bond_site_symmetry_2
Cd1 O2 2.259(6) .
Cd1 N2 2.282(5) .
Cd1 N1 2.329(4) .
Cd1 O4 2.376(5) .
Cd1 O3 2.439(5) .
Cd1 O4 2.450(4) 7
Cd1 O1 2.646(7) .
N1 C5 1.289(9) .
N1 C1 1.333(9) .
N2 C18 1.297(10) .
N2 C19 1.340(9) .
O1 C29 1.177(10) .
O2 C29 1.279(10) .
O3 C21 1.225(8) .
O4 C21 1.271(8) 7
O4 Cd1 2.450(4) 7
C1 C2 1.415(10) .
C1 H1 0.9300 .
C2 C3 1.286(12) .
C2 H2 0.9300 .
C3 C4 1.363(12) .
C3 C6 1.516(18) .
C3 C6' 1.516(18) .
C4 C5 1.378(10) .
C4 H4 0.9300 .
C5 H5 0.9300 .
C6 C7 1.264(15) .
C6 H6 0.9300 .
C7 C8 1.532(19) .
C7 H7 0.9300 .
C7' C6' 1.247(16) .
C7' C8 1.56(2) .
C7' H7' 0.9300 .
C6' H6' 0.9300 .
C8 C9 1.358(14) .
C8 C13 1.371(14) .
C9 C10 1.413(11) .
C9 H9 0.9300 .
C10 C11 1.328(13) .
C10 H10 0.9300 .
C11 C12 1.367(13) .
C11 C14 1.466(10) 1_665
C12 C13 1.407(11) .
C12 H12 0.9300 .
C13 H13 0.9300 .
C14 C15 1.172(10) .
C14 C11 1.466(10) 1_445
C14 H14 0.9300 .
C15 C16 1.557(11) .
C15 H15 0.9300 .
C16 C17 1.342(13) .
C16 C20 1.368(13) .
C17 C18 1.373(9) .
C17 H17 0.9300 .
C18 H18 0.9300 .
C19 C20 1.414(10) .
C19 H19 0.9300 .
C20 H20 0.9300 .
C21 O4 1.271(8) 7
C21 C22 1.495(9) .
C22 C23 1.386(10) .
C22 C27 1.390(11) .
C23 C24 1.430(10) .
C23 H23 0.9300 .
C24 C25 1.384(12) .
C24 H24 0.9300 .
C25 C26 1.357(12) .
C25 C28 1.463(12) .
C26 C27 1.394(11) .
C26 H26 0.9300 .
C27 H27 0.9300 .
C28 C36 1.222(12) 2_764
C28 H28 0.9300 .
C29 C30 1.509(12) .
C30 C31 1.384(11) .
C30 C35 1.403(11) .
C31 C32 1.355(11) .
C31 H31 0.9300 .
C32 C33 1.399(11) .
C32 H32 0.9300 .
C33 C34 1.390(11) .
C33 C36 1.491(11) .
C34 C35 1.391(10) .
C34 H34 0.9300 .
C35 H35 0.9300 .
C36 C28 1.222(12) 2_765
C36 H36 0.9300 .

loop_
_geom_torsion_atom_site_label_1
_geom_torsion_atom_site_label_2
_geom_torsion_atom_site_label_3
_geom_torsion_atom_site_label_4
_geom_torsion
_geom_torsion_site_symmetry_1
_geom_torsion_site_symmetry_2
_geom_torsion_site_symmetry_3
_geom_torsion_site_symmetry_4
O2 Cd1 N1 C5 57.8(6) . . . .
N2 Cd1 N1 C5 165.4(15) . . . .
O4 Cd1 N1 C5 -154.3(6) . . . .
O3 Cd1 N1 C5 -25.6(6) . . . .
O4 Cd1 N1 C5 -78.7(6) 7 . . .
O1 Cd1 N1 C5 109.9(6) . . . .
O2 Cd1 N1 C1 -116.4(6) . . . .
N2 Cd1 N1 C1 -9(2) . . . .
O4 Cd1 N1 C1 31.5(6) . . . .
O3 Cd1 N1 C1 160.1(6) . . . .
O4 Cd1 N1 C1 107.1(6) 7 . . .
O1 Cd1 N1 C1 -64.4(6) . . . .
O2 Cd1 N2 C18 128.7(7) . . . .
N1 Cd1 N2 C18 22(2) . . . .
O4 Cd1 N2 C18 -18.5(6) . . . .
O3 Cd1 N2 C18 -147.2(6) . . . .
O4 Cd1 N2 C18 -93.9(6) 7 . . .
O1 Cd1 N2 C18 76.6(7) . . . .
O2 Cd1 N2 C19 -52.0(6) . . . .
N1 Cd1 N2 C19 -158.9(15) . . . .
O4 Cd1 N2 C19 160.8(6) . . . .
O3 Cd1 N2 C19 32.1(6) . . . .
O4 Cd1 N2 C19 85.4(6) 7 . . .
O1 Cd1 N2 C19 -104.2(6) . . . .
O2 Cd1 O1 C29 8.5(5) . . . .
N2 Cd1 O1 C29 103.5(5) . . . .
N1 Cd1 O1 C29 -82.0(5) . . . .
O4 Cd1 O1 C29 -168.7(5) . . . .
O3 Cd1 O1 C29 4.4(6) . . . .
O4 Cd1 O1 C29 -120.8(8) 7 . . .
N2 Cd1 O2 C29 -99.6(5) . . . .
N1 Cd1 O2 C29 73.9(5) . . . .
O4 Cd1 O2 C29 -2.6(7) . . . .
O3 Cd1 O2 C29 169.3(5) . . . .
O4 Cd1 O2 C29 156.8(5) 7 . . .
O1 Cd1 O2 C29 -7.8(5) . . . .
O2 Cd1 O3 C21 -165.2(5) . . . .
N2 Cd1 O3 C21 97.1(5) . . . .
N1 Cd1 O3 C21 -81.6(5) . . . .
O4 Cd1 O3 C21 9.2(5) . . . .
O4 Cd1 O3 C21 4.0(4) 7 . . .
O1 Cd1 O3 C21 -162.0(4) . . . .
O2 Cd1 O4 C21 -13.3(19) . . . 7
N2 Cd1 O4 C21 86.9(17) . . . 7
N1 Cd1 O4 C21 -88.8(17) . . . 7
O3 Cd1 O4 C21 177.1(17) . . . 7
O4 Cd1 O4 C21 -178.7(16) 7 . . 7
O1 Cd1 O4 C21 -9.2(17) . . . 7
O2 Cd1 O4 Cd1 164.6(3) . . . 7
N2 Cd1 O4 Cd1 -95.3(2) . . . 7
N1 Cd1 O4 Cd1 89.07(19) . . . 7
O3 Cd1 O4 Cd1 -5.1(3) . . . 7
O4 Cd1 O4 Cd1 -0.8(2) 7 . . 7
O1 Cd1 O4 Cd1 168.70(19) . . . 7
C5 N1 C1 C2 -0.6(12) . . . .
Cd1 N1 C1 C2 173.9(6) . . . .
N1 C1 C2 C3 2.2(14) . . . .
C1 C2 C3 C4 -3.2(14) . . . .
C1 C2 C3 C6 178.7(10) . . . .
C1 C2 C3 C6' 177.8(16) . . . .
C2 C3 C4 C5 2.9(14) . . . .
C6 C3 C4 C5 -179.7(13) . . . .
C6' C3 C4 C5 -177.7(11) . . . .
C1 N1 C5 C4 0.4(13) . . . .
Cd1 N1 C5 C4 -174.1(7) . . . .
C3 C4 C5 N1 -1.7(16) . . . .
C2 C3 C6 C7 -162.8(15) . . . .
C4 C3 C6 C7 20(2) . . . .
C6' C3 C6 C7 16.4(17) . . . .
C3 C6 C7 C8 -175.3(12) . . . .
C8 C7' C6' C3 -171.7(13) . . . .
C2 C3 C6' C7' 1(3) . . . .
C4 C3 C6' C7' -177.7(17) . . . .
C6 C3 C6' C7' 0.0(16) . . . .
C6 C7 C8 C9 7(3) . . . .
C6 C7 C8 C13 -174.9(15) . . . .
C6 C7 C8 C7' 1.8(17) . . . .
C6' C7' C8 C9 -161.0(18) . . . .
C6' C7' C8 C13 20(3) . . . .
C6' C7' C8 C7 15.5(17) . . . .
C13 C8 C9 C10 -1.8(16) . . . .
C7 C8 C9 C10 176.2(14) . . . .
C7' C8 C9 C10 179.1(11) . . . .
C8 C9 C10 C11 2.1(17) . . . .
C9 C10 C11 C12 -0.5(17) . . . .
C9 C10 C11 C14 -177.6(10) . . . 1_665
C10 C11 C12 C13 -1.4(16) . . . .
C14 C11 C12 C13 176.2(9) 1_665 . . .
C9 C8 C13 C12 0.0(16) . . . .
C7 C8 C13 C12 -178.6(11) . . . .
C7' C8 C13 C12 178.6(14) . . . .
C11 C12 C13 C8 1.6(17) . . . .
C11 C14 C15 C16 -175.2(9) 1_445 . . .
C14 C15 C16 C17 157.4(12) . . . .
C14 C15 C16 C20 -27.7(17) . . . .
C20 C16 C17 C18 3.6(14) . . . .
C15 C16 C17 C18 178.8(8) . . . .
C19 N2 C18 C17 1.2(13) . . . .
Cd1 N2 C18 C17 -179.5(7) . . . .
C16 C17 C18 N2 -4.1(15) . . . .
C18 N2 C19 C20 2.2(11) . . . .
Cd1 N2 C19 C20 -177.1(6) . . . .
C17 C16 C20 C19 -0.5(13) . . . .
C15 C16 C20 C19 -175.1(8) . . . .
N2 C19 C20 C16 -2.6(13) . . . .
Cd1 O3 C21 O4 -7.4(7) . . . 7
Cd1 O3 C21 C22 169.4(6) . . . .
O3 C21 C22 C23 6.4(11) . . . .
O4 C21 C22 C23 -176.6(7) 7 . . .
O3 C21 C22 C27 -165.6(7) . . . .
O4 C21 C22 C27 11.4(11) 7 . . .
C27 C22 C23 C24 -0.1(12) . . . .
C21 C22 C23 C24 -172.5(7) . . . .
C22 C23 C24 C25 2.0(14) . . . .
C23 C24 C25 C26 -1.6(14) . . . .
C23 C24 C25 C28 175.2(9) . . . .
C24 C25 C26 C27 -0.6(15) . . . .
C28 C25 C26 C27 -177.6(9) . . . .
C23 C22 C27 C26 -2.1(13) . . . .
C21 C22 C27 C26 170.3(8) . . . .
C25 C26 C27 C22 2.6(15) . . . .
C26 C25 C28 C36 175.7(11) . . . 2_764
C24 C25 C28 C36 -1.1(18) . . . 2_764
Cd1 O1 C29 O2 -14.2(8) . . . .
Cd1 O1 C29 C30 162.1(7) . . . .
Cd1 O2 C29 O1 16.8(10) . . . .
Cd1 O2 C29 C30 -159.7(5) . . . .
O1 C29 C30 C31 -178.0(8) . . . .
O2 C29 C30 C31 -1.4(11) . . . .
O1 C29 C30 C35 0.7(12) . . . .
O2 C29 C30 C35 177.3(7) . . . .
C35 C30 C31 C32 2.7(13) . . . .
C29 C30 C31 C32 -178.6(8) . . . .
C30 C31 C32 C33 -1.3(14) . . . .
C31 C32 C33 C34 -0.7(13) . . . .
C31 C32 C33 C36 173.8(8) . . . .
C32 C33 C34 C35 1.4(13) . . . .
C36 C33 C34 C35 -173.4(8) . . . .
C33 C34 C35 C30 0.0(13) . . . .
C31 C30 C35 C34 -2.0(12) . . . .
C29 C30 C35 C34 179.3(7) . . . .
C34 C33 C36 C28 174.0(10) . . . 2_765
C32 C33 C36 C28 -0.3(15) . . . 2_765
